data_7015793
loop_
_publ_author_name
'Kimani, Martin M.'
'Bayse, Craig A.'
'Brumaghim, Julia L.'

_publ_section_title
;
 Synthesis, characterization, and DFT studies of thione and selone
 Cu(I) complexes with variable coordination geometries.
;
_journal_issue 14
_journal_name_full 'Dalton transactions (Cambridge, England : 2003)'
_journal_page_first 3711
_journal_page_last 3723
_journal_paper_doi 10.1039/c1dt10104h
_journal_volume 40
_journal_year 2011
_chemical_formula_moiety 'C21 H33.50 Br4 Cu4 N8.50 Se4'
_chemical_formula_sum 'C21 H33.5 Br4 Cu4 N8.5 Se4'
_chemical_formula_weight 1294.70
_space_group_IT_number 12
_symmetry_cell_setting monoclinic
_symmetry_Int_Tables_number 12
_symmetry_space_group_name_Hall '-C 2y'
_symmetry_space_group_name_H-M 'C 1 2/m 1'
_atom_sites_solution_hydrogens geom
_atom_sites_solution_primary direct
_atom_sites_solution_secondary difmap
_cell_angle_alpha 90.00
_cell_angle_beta 96.71(3)
_cell_angle_gamma 90.00
_cell_formula_units_Z 2
_cell_length_a 18.374(4)
_cell_length_b 12.867(3)
_cell_length_c 8.4581(17)
_cell_measurement_reflns_used 2049
_cell_measurement_temperature 168.15
_cell_measurement_theta_max 26.26
_cell_measurement_theta_min 2.42
_cell_volume 1986.0(8)
_computing_cell_refinement 'CrystalClear (Rigaku/MSC,2006)'
_computing_data_collection 'CrystalClear (Rigaku/MSC,2006)'
_computing_data_reduction 'CrystalClear (Rigaku/MSC,2006)'
_computing_molecular_graphics 'SHELXTL 6.10 (Sheldrick,2008)'
_computing_publication_material 'SHELXTL 6.10 (Sheldrick,2008)'
_computing_structure_refinement 'SHELXTL 6.10 (Sheldrick,2008)'
_computing_structure_solution 'SHELXTL 6.10 (Sheldrick,2008)'
_diffrn_ambient_temperature 168.15
_diffrn_detector_area_resol_mean 14.6306
_diffrn_measured_fraction_theta_full 0.974
_diffrn_measured_fraction_theta_max 0.974
_diffrn_measurement_device_type 'Rigaku AFC8S'
_diffrn_measurement_method dtprofit.ref
_diffrn_radiation_monochromator graphite
_diffrn_radiation_probe x-ray
_diffrn_radiation_type MoK\a
_diffrn_radiation_wavelength 0.71073
_diffrn_reflns_av_R_equivalents 0.0000
_diffrn_reflns_av_sigmaI/netI 0.0205
_diffrn_reflns_limit_h_max 22
_diffrn_reflns_limit_h_min -22
_diffrn_reflns_limit_k_max 15
_diffrn_reflns_limit_k_min 0
_diffrn_reflns_limit_l_max 10
_diffrn_reflns_limit_l_min 0
_diffrn_reflns_number 2049
_diffrn_reflns_theta_full 26.26
_diffrn_reflns_theta_max 26.26
_diffrn_reflns_theta_min 2.42
_diffrn_source 'fine-focus sealed tube'
_diffrn_standards_decay_% 0
_diffrn_standards_interval_count 0
_diffrn_standards_interval_time 0
_diffrn_standards_number 0
_exptl_absorpt_coefficient_mu 9.828
_exptl_absorpt_correction_T_max 0.2108
_exptl_absorpt_correction_T_min 0.1506
_exptl_absorpt_correction_type multi-scan
_exptl_absorpt_process_details 'REQAB, CrystalClear'
_exptl_crystal_colour colorless
_exptl_crystal_density_diffrn 2.165
_exptl_crystal_density_method 'not measured'
_exptl_crystal_description prism
_exptl_crystal_F_000 1222
_exptl_crystal_size_max 0.31
_exptl_crystal_size_mid 0.27
_exptl_crystal_size_min 0.23
_platon_squeeze_details
;
;
_refine_diff_density_max 1.693
_refine_diff_density_min -1.152
_refine_diff_density_rms 0.153
_refine_ls_extinction_method none
_refine_ls_goodness_of_fit_ref 1.110
_refine_ls_hydrogen_treatment constr
_refine_ls_matrix_type full
_refine_ls_number_parameters 98
_refine_ls_number_reflns 2049
_refine_ls_number_restraints 0
_refine_ls_restrained_S_all 1.110
_refine_ls_R_factor_all 0.0423
_refine_ls_R_factor_gt 0.0379
_refine_ls_shift/su_max 0.000
_refine_ls_shift/su_mean 0.000
_refine_ls_structure_factor_coef Fsqd
_refine_ls_weighting_details 'calc w=1/[\s^2^(Fo^2^)+(0.0614P)^2^+10.5003P] where P=(Fo^2^+2Fc^2^)/3'
_refine_ls_weighting_scheme calc
_refine_ls_wR_factor_gt 0.1042
_refine_ls_wR_factor_ref 0.1079
_reflns_number_gt 1814
_reflns_number_total 2049
_reflns_threshold_expression >2sigma(I)
_cod_data_source_file c1dt10104h.txt
_cod_data_source_block Cu4(dmise)4Br4
_cod_original_cell_volume 1985.9(7)
_cod_original_sg_symbol_H-M 'C 2/m'
_cod_original_formula_sum 'C21 H33.50 Br4 Cu4 N8.50 Se4'
_cod_database_code 7015793

loop_
_symmetry_equiv_pos_as_xyz
'x, y, z'
'-x, y, -z'
'x+1/2, y+1/2, z'
'-x+1/2, y+1/2, -z'
'-x, -y, -z'
'x, -y, z'
'-x+1/2, -y+1/2, -z'
'x+1/2, -y+1/2, z'

loop_
_atom_site_label
_atom_site_type_symbol
_atom_site_fract_x
_atom_site_fract_y
_atom_site_fract_z
_atom_site_U_iso_or_equiv
_atom_site_adp_type
_atom_site_occupancy
_atom_site_symmetry_multiplicity
_atom_site_calc_flag
_atom_site_refinement_flags
_atom_site_disorder_assembly
_atom_site_disorder_group
Br1 Br 0.10972(4) 0.0000 1.16098(8) 0.02730(19) Uani 1 2 d S . .
Se1 Se 0.03987(3) 0.16217(4) 0.75442(5) 0.02615(17) Uani 1 1 d . . .
Cu1 Cu 0.0000 0.10223(7) 1.0000 0.0369(3) Uani 1 2 d S . .
Cu2 Cu 0.10584(5) 0.0000 0.75482(12) 0.0374(3) Uani 1 2 d S . .
C1 C 0.1211(3) 0.2532(4) 0.7819(6) 0.0260(10) Uani 1 1 d . . .
N2 N 0.1530(2) 0.2999(3) 0.9147(5) 0.0269(8) Uani 1 1 d . . .
N1 N 0.1583(2) 0.2860(3) 0.6627(5) 0.0314(9) Uani 1 1 d . . .
C4 C 0.2112(3) 0.3622(4) 0.8787(6) 0.0321(11) Uani 1 1 d . . .
H4A H 0.2418 0.4018 0.9504 0.039 Uiso 1 1 calc R . .
C3 C 0.2148(3) 0.3542(5) 0.7214(7) 0.0383(12) Uani 1 1 d . . .
H3A H 0.2481 0.3871 0.6632 0.046 Uiso 1 1 calc R . .
C5 C 0.1284(3) 0.2943(4) 1.0727(6) 0.0349(12) Uani 1 1 d . . .
H5A H 0.0780 0.3155 1.0662 0.052 Uiso 1 1 calc R . .
H5B H 0.1579 0.3396 1.1441 0.052 Uiso 1 1 calc R . .
H5C H 0.1331 0.2243 1.1115 0.052 Uiso 1 1 calc R . .
C2 C 0.1407(4) 0.2560(6) 0.4958(6) 0.0477(16) Uani 1 1 d . . .
H2A H 0.1444 0.1818 0.4863 0.072 Uiso 1 1 calc R . .
H2B H 0.1746 0.2887 0.4331 0.072 Uiso 1 1 calc R . .
H2C H 0.0917 0.2776 0.4584 0.072 Uiso 1 1 calc R . .
Br2 Br 0.23298(4) 0.0000 0.70166(9) 0.0325(2) Uani 1 2 d S . .

loop_
_atom_site_aniso_label
_atom_site_aniso_U_11
_atom_site_aniso_U_22
_atom_site_aniso_U_33
_atom_site_aniso_U_23
_atom_site_aniso_U_13
_atom_site_aniso_U_12
Br1 0.0202(3) 0.0212(3) 0.0397(4) 0.000 0.0003(3) 0.000
Se1 0.0252(3) 0.0251(3) 0.0280(3) -0.00021(17) 0.00241(19) -0.00151(18)
Cu1 0.0422(6) 0.0332(5) 0.0370(5) 0.000 0.0117(4) 0.000
Cu2 0.0314(5) 0.0258(5) 0.0541(6) 0.000 0.0011(4) 0.000
C1 0.027(2) 0.022(2) 0.030(2) 0.0034(18) 0.0049(19) 0.0013(19)
N2 0.027(2) 0.028(2) 0.0270(19) -0.0001(16) 0.0065(16) -0.0030(17)
N1 0.031(2) 0.034(2) 0.029(2) 0.0022(18) 0.0076(17) -0.0047(19)
C4 0.031(3) 0.028(2) 0.037(3) -0.001(2) 0.002(2) -0.005(2)
C3 0.033(3) 0.040(3) 0.043(3) 0.002(2) 0.011(2) -0.011(2)
C5 0.040(3) 0.035(3) 0.030(2) -0.002(2) 0.005(2) -0.008(2)
C2 0.048(4) 0.070(4) 0.026(3) 0.000(3) 0.008(2) -0.023(3)
Br2 0.0242(4) 0.0351(4) 0.0377(4) 0.000 0.0016(3) 0.000

loop_
_atom_type_symbol
_atom_type_description
_atom_type_scat_dispersion_real
_atom_type_scat_dispersion_imag
_atom_type_scat_source
C C 0.0033 0.0016 'International Tables Vol C Tables 4.2.6.8 and 6.1.1.4'
H H 0.0000 0.0000 'International Tables Vol C Tables 4.2.6.8 and 6.1.1.4'
N N 0.0061 0.0033 'International Tables Vol C Tables 4.2.6.8 and 6.1.1.4'
Cu Cu 0.3201 1.2651 'International Tables Vol C Tables 4.2.6.8 and 6.1.1.4'
Se Se -0.0929 2.2259 'International Tables Vol C Tables 4.2.6.8 and 6.1.1.4'
Br Br -0.2901 2.4595 'International Tables Vol C Tables 4.2.6.8 and 6.1.1.4'

loop_
_geom_angle_atom_site_label_1
_geom_angle_atom_site_label_2
_geom_angle_atom_site_label_3
_geom_angle
_geom_angle_site_symmetry_1
_geom_angle_site_symmetry_3
_geom_angle_publ_flag
Cu1 Br1 Cu1 59.59(4) 5_557 . ?
C1 Se1 Cu1 114.06(15) . . ?
C1 Se1 Cu2 98.41(15) . . ?
Cu1 Se1 Cu2 85.71(4) . . ?
Se1 Cu1 Se1 142.65(5) 2_557 . ?
Se1 Cu1 Cu1 108.68(2) 2_557 5_557 ?
Se1 Cu1 Cu1 108.68(2) . 5_557 ?
Se1 Cu1 Br1 108.22(3) 2_557 5_557 ?
Se1 Cu1 Br1 90.32(3) . 5_557 ?
Cu1 Cu1 Br1 60.20(2) 5_557 5_557 ?
Se1 Cu1 Br1 90.32(3) 2_557 . ?
Se1 Cu1 Br1 108.22(3) . . ?
Cu1 Cu1 Br1 60.20(2) 5_557 . ?
Br1 Cu1 Br1 120.41(4) 5_557 . ?
Se1 Cu2 Se1 119.71(5) 6 . ?
Se1 Cu2 Br2 119.56(3) 6 . ?
Se1 Cu2 Br2 119.56(3) . . ?
N2 C1 N1 105.9(4) . . ?
N2 C1 Se1 129.8(4) . . ?
N1 C1 Se1 124.3(4) . . ?
C1 N2 C4 110.1(4) . . ?
C1 N2 C5 126.2(4) . . ?
C4 N2 C5 123.6(4) . . ?
C1 N1 C3 110.4(4) . . ?
C1 N1 C2 124.4(4) . . ?
C3 N1 C2 125.2(4) . . ?
C3 C4 N2 107.4(5) . . ?
C3 C4 H4A 126.3 . . ?
N2 C4 H4A 126.3 . . ?
C4 C3 N1 106.1(5) . . ?
C4 C3 H3A 127.0 . . ?
N1 C3 H3A 127.0 . . ?
N2 C5 H5A 109.5 . . ?
N2 C5 H5B 109.5 . . ?
H5A C5 H5B 109.5 . . ?
N2 C5 H5C 109.5 . . ?
H5A C5 H5C 109.5 . . ?
H5B C5 H5C 109.5 . . ?
N1 C2 H2A 109.5 . . ?
N1 C2 H2B 109.5 . . ?
H2A C2 H2B 109.5 . . ?
N1 C2 H2C 109.5 . . ?
H2A C2 H2C 109.5 . . ?
H2B C2 H2C 109.5 . . ?

loop_
_geom_bond_atom_site_label_1
_geom_bond_atom_site_label_2
_geom_bond_distance
_geom_bond_site_symmetry_2
_geom_bond_publ_flag
Br1 Cu1 2.6470(10) 5_557 ?
Br1 Cu1 2.6470(10) . ?
Se1 C1 1.890(5) . ?
Se1 Cu1 2.4087(7) . ?
Se1 Cu2 2.4130(8) . ?
Cu1 Se1 2.4087(7) 2_557 ?
Cu1 Cu1 2.631(2) 5_557 ?
Cu1 Br1 2.6470(10) 5_557 ?
Cu2 Se1 2.4130(8) 6 ?
Cu2 Br2 2.4298(13) . ?
C1 N2 1.346(6) . ?
C1 N1 1.350(6) . ?
N2 C4 1.398(7) . ?
N2 C5 1.462(6) . ?
N1 C3 1.406(7) . ?
N1 C2 1.463(7) . ?
C4 C3 1.344(8) . ?
C4 H4A 0.9300 . ?
C3 H3A 0.9300 . ?
C5 H5A 0.9600 . ?
C5 H5B 0.9600 . ?
C5 H5C 0.9600 . ?
C2 H2A 0.9600 . ?
C2 H2B 0.9600 . ?
C2 H2C 0.9600 . ?

loop_
_platon_squeeze_void_nr
_platon_squeeze_void_average_x
_platon_squeeze_void_average_y
_platon_squeeze_void_average_z
_platon_squeeze_void_volume
_platon_squeeze_void_count_electrons
_platon_squeeze_void_content
1 0.500 0.000 -0.006 159 26 ' '
2 0.000 0.500 -0.016 159 26 ' '
